data_4033311
loop_
_publ_author_name
'Laevens, Benjamin A.'
'Tao, Jason'
'Murphy, Graham K.'

_publ_section_title
;
 Iodide-Mediated Synthesis of Spirooxindolo Dihydrofurans from Iodonium
 Ylides and 3-Alkylidene-2-oxindoles.
;
_journal_issue 22
_journal_name_full 'The Journal of organic chemistry'
_journal_page_first 11903
_journal_page_last 11908
_journal_paper_doi 10.1021/acs.joc.7b01639
_journal_volume 82
_journal_year 2017
_chemical_formula_moiety 'C22 H23 N O6'
_chemical_formula_sum 'C22 H23 N O6'
_chemical_formula_weight 397.41
_space_group_crystal_system triclinic
_space_group_IT_number 2
_space_group_name_Hall '-P 1'
_space_group_name_H-M_alt 'P -1'
_symmetry_space_group_name_Hall '-P 1'
_symmetry_space_group_name_H-M 'P -1'
_atom_sites_solution_hydrogens geom
_audit_creation_method SHELXL-2014
_cell_angle_alpha 74.5871(8)
_cell_angle_beta 79.3292(7)
_cell_angle_gamma 84.4982(6)
_cell_formula_units_Z 2
_cell_length_a 7.83330(10)
_cell_length_b 11.4999(2)
_cell_length_c 11.9889(2)
_cell_measurement_reflns_used 303
_cell_measurement_temperature 296(2)
_cell_measurement_theta_max 30.0
_cell_measurement_theta_min 1.5
_cell_volume 1021.90(3)
_computing_cell_refinement 'SMART, 'Bruker APEX II'
_computing_data_collection 'Bruker kappa APEX II'
_computing_data_reduction 'SAINT, 'Bruker APEX II'
_computing_molecular_graphics Mercury
_computing_structure_refinement 'SHELXL-2014 (Sheldrick, 2014)'
_computing_structure_solution 'SHELXL-2014 (Sheldrick, 2014)'
_diffrn_ambient_temperature 296(2)
_diffrn_measured_fraction_theta_full 0.998
_diffrn_measured_fraction_theta_max 0.998
_diffrn_measurement_device_type 'BRUKER SMART APEX II'
_diffrn_measurement_method 'Omega and phi scan'
_diffrn_radiation_monochromator graphite
_diffrn_radiation_source 'fine-focus sealed tube'
_diffrn_radiation_type MoK\a
_diffrn_radiation_wavelength 0.71073
_diffrn_reflns_av_R_equivalents 0.0198
_diffrn_reflns_av_unetI/netI 0.0180
_diffrn_reflns_Laue_measured_fraction_full 0.998
_diffrn_reflns_Laue_measured_fraction_max 0.998
_diffrn_reflns_limit_h_max 10
_diffrn_reflns_limit_h_min -10
_diffrn_reflns_limit_k_max 15
_diffrn_reflns_limit_k_min -15
_diffrn_reflns_limit_l_max 15
_diffrn_reflns_limit_l_min -15
_diffrn_reflns_number 20261
_diffrn_reflns_point_group_measured_fraction_full 0.998
_diffrn_reflns_point_group_measured_fraction_max 0.998
_diffrn_reflns_theta_full 25.242
_diffrn_reflns_theta_max 27.999
_diffrn_reflns_theta_min 2.872
_diffrn_standards_decay_% 0
_diffrn_standards_interval_time 1.5
_diffrn_standards_number 3
_exptl_absorpt_coefficient_mu 0.094
_exptl_absorpt_correction_T_max 0.7460
_exptl_absorpt_correction_T_min 0.6878
_exptl_absorpt_correction_type multi-scan
_exptl_absorpt_process_details SADABS
_exptl_crystal_colour Colourless
_exptl_crystal_density_diffrn 1.292
_exptl_crystal_description Block
_exptl_crystal_F_000 420
_exptl_crystal_size_max 0.220
_exptl_crystal_size_mid 0.220
_exptl_crystal_size_min 0.080
_refine_diff_density_max 0.253
_refine_diff_density_min -0.162
_refine_diff_density_rms 0.032
_refine_ls_extinction_coef 0.0083(11)
_refine_ls_extinction_expression Fc^*^=kFc[1+0.001xFc^2^\l^3^/sin(2\q)]^-1/4^
_refine_ls_extinction_method 'SHELXL-2014/7 (Sheldrick 2014'
_refine_ls_goodness_of_fit_ref 1.158
_refine_ls_hydrogen_treatment constr
_refine_ls_matrix_type full
_refine_ls_number_parameters 264
_refine_ls_number_reflns 4928
_refine_ls_number_restraints 0
_refine_ls_restrained_S_all 1.158
_refine_ls_R_factor_all 0.0541
_refine_ls_R_factor_gt 0.0411
_refine_ls_shift/su_max 0.000
_refine_ls_shift/su_mean 0.000
_refine_ls_structure_factor_coef Fsqd
_refine_ls_weighting_details 'w=1/[\s^2^(Fo^2^)+(0.0144P)^2^+0.2949P] where P=(Fo^2^+2Fc^2^)/3'
_refine_ls_weighting_scheme calc
_refine_ls_wR_factor_gt 0.0792
_refine_ls_wR_factor_ref 0.0849
_reflns_Friedel_coverage 0.000
_reflns_number_gt 3933
_reflns_number_total 4928
_reflns_threshold_expression 'I > 2\s(I)'
_cod_data_source_file jo7b01639_si_002.cif
_cod_data_source_block GM3_0m
_cod_database_code 4033311
_shelx_space_group_comment
;
The symmetry employed for this shelxl refinement is uniquely defined
by the following loop, which should always be used as a source of
symmetry information in preference to the above space-group names.
They are only intended as comments.
;
_shelx_estimated_absorpt_t_min 0.980
_shelx_estimated_absorpt_t_max 0.992

loop_
_space_group_symop_operation_xyz
'x, y, z'
'-x, -y, -z'

loop_
_atom_site_label
_atom_site_type_symbol
_atom_site_fract_x
_atom_site_fract_y
_atom_site_fract_z
_atom_site_U_iso_or_equiv
_atom_site_adp_type
_atom_site_occupancy
_atom_site_site_symmetry_order
_atom_site_calc_flag
_atom_site_refinement_flags_posn
_atom_site_refinement_flags_adp
N1 N 0.25642(14) 0.49085(9) 0.53062(10) 0.0392(3) Uani 1 1 d . .
C2 C 0.17345(17) 0.56779(12) 0.44086(14) 0.0461(3) Uani 1 1 d . .
O3 O 0.08223(13) 0.65260(9) 0.46199(11) 0.0615(3) Uani 1 1 d . .
C4 C 0.2009(2) 0.53765(15) 0.32622(14) 0.0598(4) Uani 1 1 d . .
H4A H 0.3232 0.5334 0.2965 0.090 Uiso 1 1 calc R U
H4B H 0.1440 0.5989 0.2720 0.090 Uiso 1 1 calc R U
H4C H 0.1533 0.4611 0.3357 0.090 Uiso 1 1 calc R U
C5 C 0.32627(16) 0.37338(11) 0.53113(12) 0.0382(3) Uani 1 1 d . .
O6 O 0.36393(15) 0.33045(9) 0.44889(9) 0.0582(3) Uani 1 1 d . .
C7 C 0.34919(15) 0.30818(11) 0.65760(11) 0.0346(3) Uani 1 1 d . .
C8 C 0.30770(16) 0.40648(11) 0.72013(12) 0.0391(3) Uani 1 1 d . .
C9 C 0.3205(2) 0.40587(15) 0.83324(15) 0.0554(4) Uani 1 1 d . .
H9A H 0.3586 0.3364 0.8844 0.066 Uiso 1 1 calc R U
C10 C 0.2752(3) 0.51189(17) 0.86921(18) 0.0727(5) Uani 1 1 d . .
H10A H 0.2820 0.5134 0.9454 0.087 Uiso 1 1 calc R U
C11 C 0.2202(3) 0.61473(16) 0.79235(18) 0.0708(5) Uani 1 1 d . .
H11A H 0.1906 0.6847 0.8180 0.085 Uiso 1 1 calc R U
C12 C 0.2078(2) 0.61689(13) 0.67906(17) 0.0566(4) Uani 1 1 d . .
H12A H 0.1717 0.6870 0.6278 0.068 Uiso 1 1 calc R U
C13 C 0.25128(16) 0.51072(11) 0.64388(13) 0.0400(3) Uani 1 1 d . .
O14 O 0.53185(11) 0.26543(7) 0.65154(9) 0.0403(2) Uani 1 1 d . .
C15 C 0.53768(15) 0.14569(10) 0.65454(11) 0.0337(3) Uani 1 1 d . .
C16 C 0.70910(16) 0.08222(11) 0.63092(13) 0.0403(3) Uani 1 1 d . .
H16A H 0.7942 0.1137 0.6632 0.048 Uiso 1 1 calc R U
H16B H 0.7471 0.0968 0.5469 0.048 Uiso 1 1 calc R U
C17 C 0.69765(16) -0.05479(11) 0.68621(12) 0.0379(3) Uani 1 1 d . .
C18 C 0.53082(16) -0.09970(11) 0.66434(13) 0.0392(3) Uani 1 1 d . .
H18A H 0.5445 -0.0980 0.5819 0.047 Uiso 1 1 calc R U
H18B H 0.5191 -0.1832 0.7087 0.047 Uiso 1 1 calc R U
C19 C 0.36437(16) -0.02907(11) 0.69626(11) 0.0351(3) Uani 1 1 d . .
C20 C 0.38237(15) 0.09822(10) 0.67958(11) 0.0320(3) Uani 1 1 d . .
C21 C 0.85533(19) -0.12053(14) 0.62913(17) 0.0600(4) Uani 1 1 d . .
H21A H 0.8548 -0.1039 0.5464 0.090 Uiso 1 1 calc R U
H21B H 0.9602 -0.0929 0.6419 0.090 Uiso 1 1 calc R U
H21C H 0.8498 -0.2059 0.6633 0.090 Uiso 1 1 calc R U
C22 C 0.6978(2) -0.08078(16) 0.81756(15) 0.0622(4) Uani 1 1 d . .
H22A H 0.5988 -0.0394 0.8530 0.093 Uiso 1 1 calc R U
H22B H 0.6921 -0.1661 0.8520 0.093 Uiso 1 1 calc R U
H22C H 0.8025 -0.0532 0.8305 0.093 Uiso 1 1 calc R U
O23 O 0.22389(12) -0.07541(9) 0.73197(11) 0.0569(3) Uani 1 1 d . .
C24 C 0.24123(15) 0.19194(10) 0.70093(11) 0.0316(3) Uani 1 1 d . .
H24A H 0.1517 0.1963 0.6525 0.038 Uiso 1 1 calc R U
C25 C 0.16206(17) 0.16624(11) 0.83011(12) 0.0379(3) Uani 1 1 d . .
O26 O 0.24169(14) 0.12226(11) 0.90832(9) 0.0605(3) Uani 1 1 d . .
O27 O -0.00591(12) 0.19966(9) 0.84500(8) 0.0492(3) Uani 1 1 d . .
C28 C -0.0941(2) 0.18244(18) 0.96640(14) 0.0689(5) Uani 1 1 d . .
H28A H -0.0437 0.2318 1.0049 0.083 Uiso 1 1 calc R U
H28B H -0.0806 0.0985 1.0089 0.083 Uiso 1 1 calc R U
C29 C -0.2789(2) 0.2174(2) 0.96569(17) 0.0834(6) Uani 1 1 d . .
H29A H -0.3389 0.2066 1.0449 0.125 Uiso 1 1 calc R U
H29B H -0.2911 0.3006 0.9239 0.125 Uiso 1 1 calc R U
H29C H -0.3278 0.1678 0.9278 0.125 Uiso 1 1 calc R U

loop_
_atom_site_aniso_label
_atom_site_aniso_U_11
_atom_site_aniso_U_22
_atom_site_aniso_U_33
_atom_site_aniso_U_23
_atom_site_aniso_U_13
_atom_site_aniso_U_12
N1 0.0366(6) 0.0262(5) 0.0499(7) -0.0039(5) -0.0037(5) -0.0004(4)
C2 0.0323(7) 0.0342(7) 0.0596(9) 0.0080(6) -0.0034(6) -0.0066(5)
O3 0.0457(6) 0.0413(6) 0.0816(8) 0.0051(5) -0.0061(5) 0.0083(5)
C4 0.0535(9) 0.0591(10) 0.0558(10) 0.0081(8) -0.0128(7) -0.0057(7)
C5 0.0368(7) 0.0286(6) 0.0442(8) -0.0060(6) 0.0007(5) -0.0016(5)
O6 0.0821(8) 0.0443(6) 0.0432(6) -0.0122(5) -0.0030(5) 0.0097(5)
C7 0.0312(6) 0.0275(6) 0.0436(7) -0.0093(5) -0.0038(5) 0.0018(5)
C8 0.0359(7) 0.0312(6) 0.0516(8) -0.0148(6) -0.0051(6) -0.0005(5)
C9 0.0651(10) 0.0486(9) 0.0588(10) -0.0221(7) -0.0154(8) 0.0005(7)
C10 0.0949(14) 0.0665(12) 0.0699(12) -0.0404(10) -0.0136(10) -0.0036(10)
C11 0.0829(13) 0.0476(10) 0.0905(14) -0.0409(10) -0.0037(11) 0.0002(9)
C12 0.0547(9) 0.0313(7) 0.0824(12) -0.0194(7) -0.0028(8) 0.0020(6)
C13 0.0321(6) 0.0289(6) 0.0573(9) -0.0122(6) -0.0012(6) -0.0021(5)
O14 0.0298(4) 0.0268(4) 0.0633(6) -0.0117(4) -0.0051(4) -0.0004(3)
C15 0.0334(6) 0.0262(6) 0.0400(7) -0.0073(5) -0.0051(5) 0.0009(5)
C16 0.0297(6) 0.0338(7) 0.0554(8) -0.0111(6) -0.0036(6) 0.0012(5)
C17 0.0344(6) 0.0314(6) 0.0490(8) -0.0116(6) -0.0113(6) 0.0057(5)
C18 0.0401(7) 0.0286(6) 0.0510(8) -0.0138(6) -0.0101(6) 0.0033(5)
C19 0.0349(6) 0.0299(6) 0.0415(7) -0.0089(5) -0.0093(5) -0.0016(5)
C20 0.0295(6) 0.0276(6) 0.0378(7) -0.0082(5) -0.0042(5) 0.0014(5)
C21 0.0394(8) 0.0467(9) 0.0961(13) -0.0276(9) -0.0107(8) 0.0120(6)
C22 0.0677(11) 0.0627(10) 0.0573(10) -0.0062(8) -0.0284(8) 0.0009(8)
O23 0.0384(5) 0.0365(5) 0.0938(9) -0.0139(5) -0.0070(5) -0.0075(4)
C24 0.0293(6) 0.0270(6) 0.0376(7) -0.0074(5) -0.0053(5) 0.0008(4)
C25 0.0381(7) 0.0311(6) 0.0409(7) -0.0062(5) -0.0035(5) 0.0019(5)
O26 0.0558(6) 0.0770(8) 0.0416(6) -0.0056(5) -0.0118(5) 0.0122(6)
O27 0.0397(5) 0.0566(6) 0.0407(5) -0.0055(5) 0.0039(4) 0.0092(4)
C28 0.0616(10) 0.0837(13) 0.0440(9) -0.0066(9) 0.0126(8) 0.0123(9)
C29 0.0563(11) 0.1147(17) 0.0628(12) -0.0167(11) 0.0175(9) 0.0063(11)

loop_
_atom_type_symbol
_atom_type_description
_atom_type_scat_dispersion_real
_atom_type_scat_dispersion_imag
_atom_type_scat_source
C C 0.0033 0.0016 'International Tables Vol C Tables 4.2.6.8 and 6.1.1.4'
H H 0.0000 0.0000 'International Tables Vol C Tables 4.2.6.8 and 6.1.1.4'
N N 0.0061 0.0033 'International Tables Vol C Tables 4.2.6.8 and 6.1.1.4'
O O 0.0106 0.0060 'International Tables Vol C Tables 4.2.6.8 and 6.1.1.4'

loop_
_geom_angle_atom_site_label_1
_geom_angle_atom_site_label_2
_geom_angle_atom_site_label_3
_geom_angle
C5 N1 C2 125.20(12)
C5 N1 C13 109.02(10)
C2 N1 C13 124.71(11)
O3 C2 N1 118.89(15)
O3 C2 C4 123.47(14)
N1 C2 C4 117.63(13)
C2 C4 H4A 109.5
C2 C4 H4B 109.5
H4A C4 H4B 109.5
C2 C4 H4C 109.5
H4A C4 H4C 109.5
H4B C4 H4C 109.5
O6 C5 N1 127.04(13)
O6 C5 C7 125.03(12)
N1 C5 C7 107.93(11)
O14 C7 C8 112.07(10)
O14 C7 C5 105.99(10)
C8 C7 C5 102.90(10)
O14 C7 C24 105.88(9)
C8 C7 C24 119.55(10)
C5 C7 C24 109.73(10)
C9 C8 C13 120.62(13)
C9 C8 C7 130.10(13)
C13 C8 C7 109.27(12)
C8 C9 C10 118.35(16)
C8 C9 H9A 120.8
C10 C9 H9A 120.8
C11 C10 C9 120.33(17)
C11 C10 H10A 119.8
C9 C10 H10A 119.8
C12 C11 C10 121.96(15)
C12 C11 H11A 119.0
C10 C11 H11A 119.0
C11 C12 C13 117.57(15)
C11 C12 H12A 121.2
C13 C12 H12A 121.2
C12 C13 C8 121.16(14)
C12 C13 N1 128.39(13)
C8 C13 N1 110.36(11)
C15 O14 C7 106.88(9)
C20 C15 O14 114.19(10)
C20 C15 C16 126.86(11)
O14 C15 C16 118.95(10)
C15 C16 C17 110.61(10)
C15 C16 H16A 109.5
C17 C16 H16A 109.5
C15 C16 H16B 109.5
C17 C16 H16B 109.5
H16A C16 H16B 108.1
C22 C17 C21 109.73(12)
C22 C17 C18 109.91(12)
C21 C17 C18 108.75(11)
C22 C17 C16 109.36(12)
C21 C17 C16 108.83(12)
C18 C17 C16 110.24(10)
C19 C18 C17 115.68(10)
C19 C18 H18A 108.4
C17 C18 H18A 108.4
C19 C18 H18B 108.4
C17 C18 H18B 108.4
H18A C18 H18B 107.4
O23 C19 C20 122.08(11)
O23 C19 C18 122.90(11)
C20 C19 C18 115.01(11)
C15 C20 C19 121.77(11)
C15 C20 C24 110.31(10)
C19 C20 C24 127.52(10)
C17 C21 H21A 109.5
C17 C21 H21B 109.5
H21A C21 H21B 109.5
C17 C21 H21C 109.5
H21A C21 H21C 109.5
H21B C21 H21C 109.5
C17 C22 H22A 109.5
C17 C22 H22B 109.5
H22A C22 H22B 109.5
C17 C22 H22C 109.5
H22A C22 H22C 109.5
H22B C22 H22C 109.5
C20 C24 C25 110.71(10)
C20 C24 C7 99.94(9)
C25 C24 C7 113.11(10)
C20 C24 H24A 110.9
C25 C24 H24A 110.9
C7 C24 H24A 110.9
O26 C25 O27 124.42(13)
O26 C25 C24 124.06(12)
O27 C25 C24 111.52(11)
C25 O27 C28 116.10(11)
O27 C28 C29 108.38(14)
O27 C28 H28A 110.0
C29 C28 H28A 110.0
O27 C28 H28B 110.0
C29 C28 H28B 110.0
H28A C28 H28B 108.4
C28 C29 H29A 109.5
C28 C29 H29B 109.5
H29A C29 H29B 109.5
C28 C29 H29C 109.5
H29A C29 H29C 109.5
H29B C29 H29C 109.5

loop_
_geom_bond_atom_site_label_1
_geom_bond_atom_site_label_2
_geom_bond_distance
N1 C5 1.4069(16)
N1 C2 1.4163(17)
N1 C13 1.4285(18)
C2 O3 1.2069(17)
C2 C4 1.478(2)
C4 H4A 0.9600
C4 H4B 0.9600
C4 H4C 0.9600
C5 O6 1.1942(16)
C5 C7 1.5377(18)
C7 O14 1.4628(14)
C7 C8 1.4951(17)
C7 C24 1.5674(16)
C8 C9 1.376(2)
C8 C13 1.3906(18)
C9 C10 1.392(2)
C9 H9A 0.9300
C10 C11 1.380(3)
C10 H10A 0.9300
C11 C12 1.373(3)
C11 H11A 0.9300
C12 C13 1.3876(19)
C12 H12A 0.9300
O14 C15 1.3644(14)
C15 C20 1.3316(17)
C15 C16 1.4823(16)
C16 C17 1.5427(18)
C16 H16A 0.9700
C16 H16B 0.9700
C17 C22 1.523(2)
C17 C21 1.5325(18)
C17 C18 1.5400(18)
C18 C19 1.5112(17)
C18 H18A 0.9700
C18 H18B 0.9700
C19 O23 1.2226(15)
C19 C20 1.4408(16)
C20 C24 1.5042(15)
C21 H21A 0.9600
C21 H21B 0.9600
C21 H21C 0.9600
C22 H22A 0.9600
C22 H22B 0.9600
C22 H22C 0.9600
C24 C25 1.5188(17)
C24 H24A 0.9800
C25 O26 1.1950(16)
C25 O27 1.3279(15)
O27 C28 1.4612(18)
C28 C29 1.466(2)
C28 H28A 0.9700
C28 H28B 0.9700
C29 H29A 0.9600
C29 H29B 0.9600
C29 H29C 0.9600
